data_7240285
loop_
_publ_author_name
'Liu, Lang'
'She, Mengyao'
'Zhang, Jun'
'Wang, Zhaohui'
'Liu, Hua'
'Tang, Mi'
'Liu, Ping'
'Zhang, Shengyong'
'Li, Jianli'

_publ_section_title
;
 A practical strategy for construction and regulation of multi-functional
 triazepinium salts via highly efficient I2-catalyzed cyclization
;
_journal_issue 10
_journal_name_full 'Green Chemistry'
_journal_page_first 3111
_journal_page_last 3116
_journal_paper_doi 10.1039/C9GC04328D
_journal_volume 22
_journal_year 2020
_chemical_formula_moiety 'I, C22 H16 N7'
_chemical_formula_sum 'C22 H16 I N7'
_chemical_formula_weight 505.32
_space_group_crystal_system orthorhombic
_space_group_IT_number 61
_space_group_name_Hall '-P 2ac 2ab'
_space_group_name_H-M_alt 'P b c a'
_atom_sites_solution_hydrogens geom
_audit_creation_date 2019-03-20
_audit_creation_method
;
Olex2 1.2
(compiled 2018.05.29 svn.r3508 for OlexSys, GUI svn.r5506)
;
_audit_update_record
;
2019-08-02 deposited with the CCDC.	2020-04-07 downloaded from the CCDC.
;
_cell_angle_alpha 90
_cell_angle_beta 90
_cell_angle_gamma 90
_cell_formula_units_Z 8
_cell_length_a 21.618(3)
_cell_length_b 7.8792(10)
_cell_length_c 23.619(3)
_cell_measurement_reflns_used 1880
_cell_measurement_temperature 296(2)
_cell_measurement_theta_max 17.73
_cell_measurement_theta_min 2.55
_cell_volume 4023.1(9)
_computing_cell_refinement 'SAINT v7.68A (Bruker, 2009)'
_computing_data_reduction 'SAINT v7.68A (Bruker, 2009)'
_computing_molecular_graphics 'Olex2 (Dolomanov et al., 2009)'
_computing_publication_material 'Olex2 (Dolomanov et al., 2009)'
_computing_structure_refinement 'ShelXL (Sheldrick, 2015)'
_computing_structure_solution 'SHELXS-97 (Sheldrick, 2008)'
_diffrn_ambient_temperature 296.15
_diffrn_measured_fraction_theta_full 1.000
_diffrn_measured_fraction_theta_max 0.998
_diffrn_measurement_device_type 'Bruker APEX-II CCD'
_diffrn_measurement_method '\f and \w scans'
_diffrn_radiation_monochromator graphite
_diffrn_radiation_type MoK\a
_diffrn_radiation_wavelength 0.71073
_diffrn_reflns_av_R_equivalents 0.0780
_diffrn_reflns_av_unetI/netI 0.0627
_diffrn_reflns_Laue_measured_fraction_full 1.000
_diffrn_reflns_Laue_measured_fraction_max 0.998
_diffrn_reflns_limit_h_max 24
_diffrn_reflns_limit_h_min -26
_diffrn_reflns_limit_k_max 7
_diffrn_reflns_limit_k_min -9
_diffrn_reflns_limit_l_max 29
_diffrn_reflns_limit_l_min -27
_diffrn_reflns_number 20750
_diffrn_reflns_point_group_measured_fraction_full 1.000
_diffrn_reflns_point_group_measured_fraction_max 0.998
_diffrn_reflns_theta_full 25.242
_diffrn_reflns_theta_max 26.240
_diffrn_reflns_theta_min 1.884
_diffrn_standards_number 0
_exptl_absorpt_coefficient_mu 1.617
_exptl_absorpt_correction_T_max 0.7453
_exptl_absorpt_correction_T_min 0.6856
_exptl_absorpt_correction_type multi-scan
_exptl_absorpt_process_details
'SADABS-2008/1 (Bruker,2008) was used for absorption correction. wR2(int) was 0.0699 before and 0.0515 after correction. The Ratio of minimum to maximum transmission is 0.9199. The \l/2 correction factor is 0.0015.'
_exptl_crystal_colour colourless
_exptl_crystal_colour_primary colourless
_exptl_crystal_density_diffrn 1.669
_exptl_crystal_density_method 'not measured'
_exptl_crystal_description block
_exptl_crystal_F_000 2000
_refine_diff_density_max 0.967
_refine_diff_density_min -0.894
_refine_diff_density_rms 0.093
_refine_ls_extinction_method none
_refine_ls_goodness_of_fit_ref 1.021
_refine_ls_hydrogen_treatment constr
_refine_ls_matrix_type full
_refine_ls_number_parameters 271
_refine_ls_number_reflns 4042
_refine_ls_number_restraints 0
_refine_ls_restrained_S_all 1.021
_refine_ls_R_factor_all 0.1005
_refine_ls_R_factor_gt 0.0487
_refine_ls_shift/su_max 0.000
_refine_ls_shift/su_mean 0.000
_refine_ls_structure_factor_coef Fsqd
_refine_ls_weighting_details 'w=1/[\s^2^(Fo^2^)+(0.0458P)^2^+1.1789P] where P=(Fo^2^+2Fc^2^)/3'
_refine_ls_weighting_scheme calc
_refine_ls_wR_factor_gt 0.1005
_refine_ls_wR_factor_ref 0.1206
_reflns_Friedel_coverage 0.000
_reflns_number_gt 2283
_reflns_number_total 4042
_reflns_threshold_expression 'I > 2\s(I)'
_cod_data_source_file c9gc04328d2.cif
_cod_data_source_block xb1940
_cod_depositor_comments
;Adding full bibliography for 7240283--7240286.cif.

 Adding full bibliography for 7240283--7240286.cif.
;
_cod_original_cell_volume 4023.2(9)
_cod_database_code 7240285
_shelx_shelxl_version_number 2018/3
_shelx_space_group_comment
;
The symmetry employed for this shelxl refinement is uniquely defined
by the following loop, which should always be used as a source of
symmetry information in preference to the above space-group names.
They are only intended as comments.
;
_olex2_refinement_description
;
1. Fixed Uiso
 At 1.2 times of:
  All C(H) groups, All C(H,H) groups, All N(H) groups
2.a Secondary CH2 refined with riding coordinates:
 C6(H6A,H6B)
2.b Aromatic/amide H refined with riding coordinates:
 C2(H2), N4(H4), C4(H4A), C5(H5), C10(H10), C12(H12), C14(H14), C15(H15),
 C16(H16), C18(H18), C19(H19), C20(H20), C21(H21), C22(H22)
;
_olex2_submission_special_instructions 'No special instructions were received'

loop_
_space_group_symop_operation_xyz
'x, y, z'
'-x+1/2, -y, z+1/2'
'-x, y+1/2, -z+1/2'
'x+1/2, -y+1/2, -z'
'-x, -y, -z'
'x-1/2, y, -z-1/2'
'x, -y-1/2, z-1/2'
'-x-1/2, y-1/2, z'

loop_
_atom_site_label
_atom_site_type_symbol
_atom_site_fract_x
_atom_site_fract_y
_atom_site_fract_z
_atom_site_U_iso_or_equiv
_atom_site_adp_type
_atom_site_occupancy
_atom_site_site_symmetry_order
_atom_site_calc_flag
_atom_site_refinement_flags_posn
_atom_site_refinement_flags_adp
_atom_site_refinement_flags_occupancy
_atom_site_disorder_assembly
_atom_site_disorder_group
I1 I 0.39329(2) 0.39431(5) 0.52795(2) 0.06557(19) Uani 1 1 d . . . . .
N1 N 0.37380(18) 0.6328(5) 0.28952(17) 0.0424(11) Uani 1 1 d . . . . .
N2 N 0.31839(18) 0.6058(5) 0.31820(16) 0.0411(10) Uani 1 1 d . . . . .
N3 N 0.3970(2) 0.7146(5) 0.41575(16) 0.0430(10) Uani 1 1 d . . . . .
C1 C 0.4245(2) 0.6181(6) 0.31850(19) 0.0386(12) Uani 1 1 d . . . . .
C2 C 0.5408(2) 0.6005(6) 0.3055(2) 0.0468(13) Uani 1 1 d . . . . .
H2 H 0.551549 0.583297 0.343212 0.056 Uiso 1 1 calc R . . . .
C3 C 0.2634(2) 0.4789(6) 0.2331(2) 0.0424(13) Uani 1 1 d . . . . .
N4 N 0.5805(2) 0.5989(5) 0.26198(18) 0.0496(11) Uani 1 1 d . . . . .
H4 H 0.619683 0.582165 0.264538 0.060 Uiso 1 1 calc R . . . .
C4 C 0.2509(3) 0.3590(7) 0.1259(2) 0.0605(16) Uani 1 1 d . . . . .
H4A H 0.245093 0.320496 0.089056 0.073 Uiso 1 1 calc R . . . .
C5 C 0.4656(3) 0.6979(7) 0.1278(2) 0.0537(15) Uani 1 1 d . . . . .
H5 H 0.437791 0.722056 0.098834 0.064 Uiso 1 1 calc R . . . .
C6 C 0.4250(2) 0.5776(7) 0.38108(19) 0.0452(14) Uani 1 1 d . . . . .
H6A H 0.402328 0.473002 0.387431 0.054 Uiso 1 1 calc R . . . .
H6B H 0.467309 0.559611 0.393282 0.054 Uiso 1 1 calc R . . . .
C7 C 0.4861(2) 0.6489(6) 0.22572(19) 0.0363(12) Uani 1 1 d . . . . .
N5 N 0.20669(19) 0.4810(6) 0.20985(18) 0.0474(11) Uani 1 1 d . . . . .
C8 C 0.5482(2) 0.6285(6) 0.2120(2) 0.0418(13) Uani 1 1 d . . . . .
C9 C 0.4811(2) 0.6316(6) 0.28625(19) 0.0398(12) Uani 1 1 d . . . . .
N6 N 0.2383(2) 0.6339(6) 0.37478(19) 0.0627(14) Uani 1 1 d . . . . .
C10 C 0.4439(2) 0.6860(7) 0.1827(2) 0.0455(13) Uani 1 1 d . . . . .
H10 H 0.402218 0.702251 0.190787 0.055 Uiso 1 1 calc R . . . .
C11 C 0.2982(3) 0.6592(7) 0.3702(2) 0.0477(14) Uani 1 1 d . . . . .
C12 C 0.3146(3) 0.4169(6) 0.2046(2) 0.0537(15) Uani 1 1 d . . . . .
H12 H 0.353161 0.416185 0.222015 0.064 Uiso 1 1 calc R . . . .
C13 C 0.2661(2) 0.5473(6) 0.2908(2) 0.0439(13) Uani 1 1 d . . . . .
N7 N 0.2182(2) 0.5613(6) 0.3250(2) 0.0624(14) Uani 1 1 d . . . . .
C14 C 0.3077(3) 0.3562(7) 0.1502(2) 0.0600(16) Uani 1 1 d . . . . .
H14 H 0.341624 0.313944 0.130429 0.072 Uiso 1 1 calc R . . . .
C15 C 0.2016(3) 0.4204(7) 0.1572(2) 0.0577(16) Uani 1 1 d . . . . .
H15 H 0.162641 0.419470 0.140631 0.069 Uiso 1 1 calc R . . . .
C16 C 0.4328(3) 0.7948(7) 0.4542(2) 0.0563(16) Uani 1 1 d . . . . .
H16 H 0.475030 0.772252 0.455871 0.068 Uiso 1 1 calc R . . . .
C17 C 0.3353(3) 0.7415(7) 0.4135(2) 0.0467(13) Uani 1 1 d . . . . .
C18 C 0.5269(3) 0.6751(7) 0.1147(2) 0.0533(15) Uani 1 1 d . . . . .
H18 H 0.539638 0.683645 0.077193 0.064 Uiso 1 1 calc R . . . .
C19 C 0.4068(4) 0.9098(8) 0.4907(3) 0.069(2) Uani 1 1 d . . . . .
H19 H 0.431782 0.970317 0.515609 0.083 Uiso 1 1 calc R . . . .
C20 C 0.5703(3) 0.6395(7) 0.1563(2) 0.0516(14) Uani 1 1 d . . . . .
H20 H 0.611843 0.623672 0.147745 0.062 Uiso 1 1 calc R . . . .
C21 C 0.3440(4) 0.9359(8) 0.4907(2) 0.072(2) Uani 1 1 d . . . . .
H21 H 0.326046 1.011923 0.515978 0.087 Uiso 1 1 calc R . . . .
C22 C 0.3077(3) 0.8473(7) 0.4524(2) 0.0599(16) Uani 1 1 d . . . . .
H22 H 0.264911 0.859311 0.452977 0.072 Uiso 1 1 calc R . . . .

loop_
_atom_site_aniso_label
_atom_site_aniso_U_11
_atom_site_aniso_U_22
_atom_site_aniso_U_33
_atom_site_aniso_U_23
_atom_site_aniso_U_13
_atom_site_aniso_U_12
I1 0.0958(4) 0.0587(3) 0.0422(2) 0.00248(19) 0.0138(2) -0.0066(2)
N1 0.035(3) 0.057(3) 0.035(2) 0.004(2) 0.0054(19) -0.003(2)
N2 0.038(2) 0.051(3) 0.034(2) 0.000(2) 0.0065(19) 0.003(2)
N3 0.056(3) 0.044(3) 0.029(2) 0.0060(19) 0.002(2) 0.001(2)
C1 0.040(3) 0.042(3) 0.034(3) 0.002(2) -0.002(2) 0.001(3)
C2 0.044(3) 0.056(3) 0.041(3) 0.006(3) -0.006(2) -0.006(3)
C3 0.035(3) 0.039(3) 0.053(3) 0.005(3) 0.005(3) -0.003(3)
N4 0.027(2) 0.068(3) 0.054(3) 0.010(2) 0.000(2) -0.005(2)
C4 0.069(4) 0.063(4) 0.049(3) -0.011(3) -0.004(3) -0.010(3)
C5 0.061(4) 0.068(4) 0.032(3) 0.003(3) -0.004(3) 0.005(3)
C6 0.044(3) 0.057(4) 0.034(3) 0.004(3) 0.001(2) 0.007(3)
C7 0.037(3) 0.037(3) 0.034(3) 0.005(2) -0.001(2) 0.001(2)
N5 0.034(3) 0.062(3) 0.046(3) -0.001(2) 0.002(2) -0.003(2)
C8 0.039(3) 0.042(3) 0.044(3) 0.002(2) -0.001(2) 0.000(2)
C9 0.040(3) 0.048(3) 0.032(3) 0.002(2) -0.001(2) -0.003(2)
N6 0.049(3) 0.089(4) 0.049(3) -0.007(3) 0.010(2) 0.001(3)
C10 0.042(3) 0.055(3) 0.040(3) 0.000(3) 0.002(2) 0.005(3)
C11 0.046(4) 0.060(4) 0.037(3) 0.001(3) 0.006(2) 0.006(3)
C12 0.044(4) 0.057(4) 0.061(4) -0.011(3) -0.004(3) 0.004(3)
C13 0.036(3) 0.049(3) 0.046(3) 0.001(3) 0.002(3) -0.001(3)
N7 0.046(3) 0.085(4) 0.056(3) -0.006(3) 0.009(2) -0.004(3)
C14 0.055(4) 0.060(4) 0.066(4) -0.017(3) 0.009(3) -0.003(3)
C15 0.050(4) 0.067(4) 0.057(4) 0.008(3) -0.005(3) -0.007(3)
C16 0.069(4) 0.059(4) 0.041(3) 0.004(3) -0.008(3) -0.003(3)
C17 0.056(4) 0.050(3) 0.034(3) 0.006(3) 0.007(3) 0.006(3)
C18 0.067(4) 0.058(4) 0.035(3) 0.001(3) 0.005(3) -0.008(3)
C19 0.114(7) 0.057(4) 0.037(3) -0.001(3) -0.013(3) -0.008(4)
C20 0.042(3) 0.060(4) 0.054(3) -0.002(3) 0.012(3) -0.004(3)
C21 0.117(7) 0.059(4) 0.042(4) -0.006(3) 0.008(4) 0.017(4)
C22 0.075(4) 0.063(4) 0.042(3) 0.002(3) 0.005(3) 0.017(3)

loop_
_atom_type_symbol
_atom_type_description
_atom_type_scat_dispersion_real
_atom_type_scat_dispersion_imag
_atom_type_scat_source
C C 0.0033 0.0016 'International Tables Vol C Tables 4.2.6.8 and 6.1.1.4'
H H 0.0000 0.0000 'International Tables Vol C Tables 4.2.6.8 and 6.1.1.4'
I I -0.4742 1.8119 'International Tables Vol C Tables 4.2.6.8 and 6.1.1.4'
N N 0.0061 0.0033 'International Tables Vol C Tables 4.2.6.8 and 6.1.1.4'

loop_
_geom_angle_atom_site_label_1
_geom_angle_atom_site_label_2
_geom_angle_atom_site_label_3
_geom_angle
_geom_angle_site_symmetry_1
_geom_angle_site_symmetry_3
_geom_angle_publ_flag
C1 N1 N2 117.2(4) . . ?
C11 N2 N1 131.6(4) . . ?
C11 N2 C13 105.2(4) . . ?
C13 N2 N1 121.8(4) . . ?
C16 N3 C6 118.5(5) . . ?
C16 N3 C17 121.3(5) . . ?
C17 N3 C6 119.7(4) . . ?
N1 C1 C6 122.7(5) . . ?
N1 C1 C9 115.5(4) . . ?
C9 C1 C6 121.7(4) . . ?
N4 C2 H2 124.9 . . ?
N4 C2 C9 110.2(4) . . ?
C9 C2 H2 124.9 . . ?
N5 C3 C12 122.4(5) . . ?
N5 C3 C13 114.4(5) . . ?
C12 C3 C13 123.3(5) . . ?
C2 N4 H4 125.4 . . ?
C2 N4 C8 109.2(4) . . ?
C8 N4 H4 125.4 . . ?
C14 C4 H4A 120.8 . . ?
C14 C4 C15 118.5(5) . . ?
C15 C4 H4A 120.8 . . ?
C10 C5 H5 119.0 . . ?
C18 C5 H5 119.0 . . ?
C18 C5 C10 122.0(5) . . ?
N3 C6 C1 112.5(4) . . ?
N3 C6 H6A 109.1 . . ?
N3 C6 H6B 109.1 . . ?
C1 C6 H6A 109.1 . . ?
C1 C6 H6B 109.1 . . ?
H6A C6 H6B 107.8 . . ?
C8 C7 C9 107.1(4) . . ?
C8 C7 C10 119.0(4) . . ?
C10 C7 C9 133.8(5) . . ?
C15 N5 C3 116.8(5) . . ?
N4 C8 C7 107.7(4) . . ?
N4 C8 C20 129.6(5) . . ?
C7 C8 C20 122.7(5) . . ?
C2 C9 C1 126.8(4) . . ?
C2 C9 C7 105.8(4) . . ?
C7 C9 C1 126.5(4) . . ?
C11 N6 N7 107.7(4) . . ?
C5 C10 C7 118.4(5) . . ?
C5 C10 H10 120.8 . . ?
C7 C10 H10 120.8 . . ?
N2 C11 C17 126.4(5) . . ?
N6 C11 N2 109.9(5) . . ?
N6 C11 C17 123.6(5) . . ?
C3 C12 H12 120.3 . . ?
C14 C12 C3 119.3(5) . . ?
C14 C12 H12 120.3 . . ?
N2 C13 C3 126.2(5) . . ?
N7 C13 N2 109.2(5) . . ?
N7 C13 C3 124.6(5) . . ?
C13 N7 N6 108.0(4) . . ?
C4 C14 C12 119.0(5) . . ?
C4 C14 H14 120.5 . . ?
C12 C14 H14 120.5 . . ?
C4 C15 H15 118.0 . . ?
N5 C15 C4 124.0(5) . . ?
N5 C15 H15 118.0 . . ?
N3 C16 H16 120.1 . . ?
N3 C16 C19 119.7(6) . . ?
C19 C16 H16 120.1 . . ?
N3 C17 C11 120.1(5) . . ?
N3 C17 C22 119.8(5) . . ?
C22 C17 C11 120.1(5) . . ?
C5 C18 H18 119.4 . . ?
C5 C18 C20 121.3(5) . . ?
C20 C18 H18 119.4 . . ?
C16 C19 H19 119.8 . . ?
C16 C19 C21 120.3(6) . . ?
C21 C19 H19 119.8 . . ?
C8 C20 H20 121.7 . . ?
C18 C20 C8 116.6(5) . . ?
C18 C20 H20 121.7 . . ?
C19 C21 H21 120.5 . . ?
C19 C21 C22 118.9(6) . . ?
C22 C21 H21 120.5 . . ?
C17 C22 C21 119.7(6) . . ?
C17 C22 H22 120.1 . . ?
C21 C22 H22 120.1 . . ?

loop_
_geom_bond_atom_site_label_1
_geom_bond_atom_site_label_2
_geom_bond_distance
_geom_bond_site_symmetry_2
_geom_bond_publ_flag
N1 N2 1.393(5) . ?
N1 C1 1.298(6) . ?
N2 C11 1.370(6) . ?
N2 C13 1.381(6) . ?
N3 C6 1.484(6) . ?
N3 C16 1.351(6) . ?
N3 C17 1.352(6) . ?
C1 C6 1.512(6) . ?
C1 C9 1.444(7) . ?
C2 H2 0.9300 . ?
C2 N4 1.340(6) . ?
C2 C9 1.390(7) . ?
C3 N5 1.343(6) . ?
C3 C12 1.384(7) . ?
C3 C13 1.467(7) . ?
N4 H4 0.8600 . ?
N4 C8 1.391(6) . ?
C4 H4A 0.9300 . ?
C4 C14 1.357(7) . ?
C4 C15 1.383(8) . ?
C5 H5 0.9300 . ?
C5 C10 1.382(7) . ?
C5 C18 1.373(7) . ?
C6 H6A 0.9700 . ?
C6 H6B 0.9700 . ?
C7 C8 1.391(7) . ?
C7 C9 1.440(6) . ?
C7 C10 1.397(6) . ?
N5 C15 1.336(7) . ?
C8 C20 1.400(7) . ?
N6 C11 1.316(7) . ?
N6 N7 1.377(6) . ?
C10 H10 0.9300 . ?
C11 C17 1.452(7) . ?
C12 H12 0.9300 . ?
C12 C14 1.380(7) . ?
C13 N7 1.318(6) . ?
C14 H14 0.9300 . ?
C15 H15 0.9300 . ?
C16 H16 0.9300 . ?
C16 C19 1.372(8) . ?
C17 C22 1.376(7) . ?
C18 H18 0.9300 . ?
C18 C20 1.387(7) . ?
C19 H19 0.9300 . ?
C19 C21 1.374(9) . ?
C20 H20 0.9300 . ?
C21 H21 0.9300 . ?
C21 C22 1.386(9) . ?
C22 H22 0.9300 . ?

loop_
_geom_torsion_atom_site_label_1
_geom_torsion_atom_site_label_2
_geom_torsion_atom_site_label_3
_geom_torsion_atom_site_label_4
_geom_torsion
_geom_torsion_site_symmetry_1
_geom_torsion_site_symmetry_2
_geom_torsion_site_symmetry_3
_geom_torsion_site_symmetry_4
_geom_torsion_publ_flag
N1 N2 C11 N6 166.6(5) . . . . ?
N1 N2 C11 C17 -9.9(9) . . . . ?
N1 N2 C13 C3 11.2(8) . . . . ?
N1 N2 C13 N7 -169.1(4) . . . . ?
N1 C1 C6 N3 -65.2(7) . . . . ?
N1 C1 C9 C2 -171.7(5) . . . . ?
N1 C1 C9 C7 -4.2(8) . . . . ?
N2 N1 C1 C6 -1.5(7) . . . . ?
N2 N1 C1 C9 174.6(4) . . . . ?
N2 C11 C17 N3 -26.1(8) . . . . ?
N2 C11 C17 C22 153.8(5) . . . . ?
N2 C13 N7 N6 1.7(6) . . . . ?
N3 C16 C19 C21 4.0(9) . . . . ?
N3 C17 C22 C21 5.1(8) . . . . ?
C1 N1 N2 C11 44.0(7) . . . . ?
C1 N1 N2 C13 -152.0(5) . . . . ?
C2 N4 C8 C7 0.0(6) . . . . ?
C2 N4 C8 C20 179.4(5) . . . . ?
C3 N5 C15 C4 -0.8(8) . . . . ?
C3 C12 C14 C4 0.0(8) . . . . ?
C3 C13 N7 N6 -178.6(5) . . . . ?
N4 C2 C9 C1 170.0(5) . . . . ?
N4 C2 C9 C7 0.4(6) . . . . ?
N4 C8 C20 C18 -178.3(5) . . . . ?
C5 C18 C20 C8 -0.1(8) . . . . ?
C6 N3 C16 C19 -173.4(5) . . . . ?
C6 N3 C17 C11 -11.4(7) . . . . ?
C6 N3 C17 C22 168.8(4) . . . . ?
C6 C1 C9 C2 4.4(8) . . . . ?
C6 C1 C9 C7 171.9(5) . . . . ?
C7 C8 C20 C18 1.0(8) . . . . ?
N5 C3 C12 C14 0.6(8) . . . . ?
N5 C3 C13 N2 -159.9(5) . . . . ?
N5 C3 C13 N7 20.5(8) . . . . ?
C8 C7 C9 C1 -170.0(5) . . . . ?
C8 C7 C9 C2 -0.4(6) . . . . ?
C8 C7 C10 C5 1.1(8) . . . . ?
C9 C1 C6 N3 119.0(5) . . . . ?
C9 C2 N4 C8 -0.2(6) . . . . ?
C9 C7 C8 N4 0.3(5) . . . . ?
C9 C7 C8 C20 -179.2(5) . . . . ?
C9 C7 C10 C5 178.0(6) . . . . ?
N6 C11 C17 N3 157.9(5) . . . . ?
N6 C11 C17 C22 -22.2(8) . . . . ?
C10 C5 C18 C20 -0.3(9) . . . . ?
C10 C7 C8 N4 177.9(4) . . . . ?
C10 C7 C8 C20 -1.6(7) . . . . ?
C10 C7 C9 C1 12.8(10) . . . . ?
C10 C7 C9 C2 -177.5(5) . . . . ?
C11 N2 C13 C3 178.9(5) . . . . ?
C11 N2 C13 N7 -1.4(6) . . . . ?
C11 N6 N7 C13 -1.3(6) . . . . ?
C11 C17 C22 C21 -174.8(5) . . . . ?
C12 C3 N5 C15 -0.3(8) . . . . ?
C12 C3 C13 N2 20.3(8) . . . . ?
C12 C3 C13 N7 -159.4(5) . . . . ?
C13 N2 C11 N6 0.6(6) . . . . ?
C13 N2 C11 C17 -175.9(5) . . . . ?
C13 C3 N5 C15 179.9(4) . . . . ?
C13 C3 C12 C14 -179.5(5) . . . . ?
N7 N6 C11 N2 0.4(6) . . . . ?
N7 N6 C11 C17 177.0(5) . . . . ?
C14 C4 C15 N5 1.5(9) . . . . ?
C15 C4 C14 C12 -1.0(8) . . . . ?
C16 N3 C6 C1 -117.8(5) . . . . ?
C16 N3 C17 C11 177.3(4) . . . . ?
C16 N3 C17 C22 -2.5(7) . . . . ?
C16 C19 C21 C22 -1.4(9) . . . . ?
C17 N3 C6 C1 70.6(6) . . . . ?
C17 N3 C16 C19 -2.0(7) . . . . ?
C18 C5 C10 C7 -0.2(8) . . . . ?
C19 C21 C22 C17 -3.1(9) . . . . ?
